data_2015056
loop_
_publ_author_name
'Nicholas F. Stephens'
'Philip Lightfoot'

_publ_section_title
;
 Ethylenediaminium niobium oxyfluoride
;
_journal_issue 7
_journal_name_full 'Acta Crystallographica Section C'
_journal_page_first m344
_journal_page_last m345
_journal_paper_doi 10.1107/S0108270105018032
_journal_volume 61
_journal_year 2005
_chemical_formula_iupac '(C2 H10 N2)2 [Nb2 O3 F8]'
_chemical_formula_moiety '2C2 H10 N2 +, F8 Nb2 O3 2-'
_chemical_formula_sum 'C4 H20 F8 N4 Nb2 O3'
_chemical_formula_weight 510.06
_chemical_name_systematic
;
bis(ethylenediaminium) diniobium trioxide octafluoride
;
_space_group_IT_number 14
_symmetry_cell_setting monoclinic
_symmetry_space_group_name_Hall '-P 2yn'
_symmetry_space_group_name_H-M 'P 1 21/n 1'
_atom_sites_solution_hydrogens geom
_atom_sites_solution_primary direct
_atom_sites_solution_secondary difmap
_audit_creation_method SHELXL-97
_cell_angle_alpha 90.00
_cell_angle_beta 93.438(2)
_cell_angle_gamma 90.00
_cell_formula_units_Z 4
_cell_length_a 11.7121(12)
_cell_length_b 10.1984(10)
_cell_length_c 11.9712(12)
_cell_measurement_reflns_used 72
_cell_measurement_temperature 125(2)
_cell_measurement_theta_max 28
_cell_measurement_theta_min 12
_cell_volume 1427.3(2)
_computing_cell_refinement SMART
_computing_data_collection 'SMART (Bruker, 1997)'
_computing_data_reduction 'SAINT? and SHELXTL (Bruker, 1997)'
_computing_molecular_graphics 'WinGX (Farrugia, 1999)'
_computing_publication_material 'program (reference)?'
_computing_structure_refinement 'SHELXL97 (Sheldrick, 1997)'
_computing_structure_solution 'SHELXS97 (Sheldrick, 1997)'
_diffrn_ambient_temperature 125(2)
_diffrn_detector_area_resol_mean 0.83
_diffrn_measured_fraction_theta_full 0.987
_diffrn_measured_fraction_theta_max 0.987
_diffrn_measurement_device_type 'Bruker SMART CCD area-detector'
_diffrn_measurement_method '\f and \w scans'
_diffrn_radiation_monochromator graphite
_diffrn_radiation_source 'sealed tube'
_diffrn_radiation_type MoK\a
_diffrn_radiation_wavelength 0.71073
_diffrn_reflns_av_R_equivalents 0.0220
_diffrn_reflns_av_sigmaI/netI 0.0171
_diffrn_reflns_limit_h_max 13
_diffrn_reflns_limit_h_min -14
_diffrn_reflns_limit_k_max 12
_diffrn_reflns_limit_k_min -12
_diffrn_reflns_limit_l_max 14
_diffrn_reflns_limit_l_min -13
_diffrn_reflns_number 9021
_diffrn_reflns_theta_full 25.43
_diffrn_reflns_theta_max 25.43
_diffrn_reflns_theta_min 2.36
_diffrn_standards_decay_% 0
_exptl_absorpt_coefficient_mu 1.711
_exptl_absorpt_correction_T_max 0.950
_exptl_absorpt_correction_T_min 0.829
_exptl_absorpt_correction_type multi-scan
_exptl_absorpt_process_details '(SADABS; Sheldrick, 1999)'
_exptl_crystal_colour colourless
_exptl_crystal_density_diffrn 2.374
_exptl_crystal_density_method 'not measured'
_exptl_crystal_description prism
_exptl_crystal_F_000 1000
_exptl_crystal_size_max .1
_exptl_crystal_size_mid .1
_exptl_crystal_size_min .03
_refine_diff_density_max 0.518
_refine_diff_density_min -0.571
_refine_ls_extinction_method none
_refine_ls_goodness_of_fit_ref 1.098
_refine_ls_hydrogen_treatment constr
_refine_ls_matrix_type full
_refine_ls_number_parameters 190
_refine_ls_number_reflns 2608
_refine_ls_number_restraints 0
_refine_ls_restrained_S_all 1.098
_refine_ls_R_factor_all 0.0262
_refine_ls_R_factor_gt 0.0232
_refine_ls_shift/su_max 0.001
_refine_ls_shift/su_mean 0.000
_refine_ls_structure_factor_coef Fsqd
_refine_ls_weighting_details 'w=1/[\s^2^(Fo^2^)+(0.0284P)^2^+3.2384P] where P=(Fo^2^+2Fc^2^)/3'
_refine_ls_weighting_scheme calc
_refine_ls_wR_factor_gt 0.0591
_refine_ls_wR_factor_ref 0.0604
_reflns_number_gt 2419
_reflns_number_total 2608
_reflns_threshold_expression I>2\s(I)
_cod_data_source_file sk1851.cif
_cod_data_source_block I
_cod_depositor_comments
;
The following automatic conversions were performed:
'_symmetry_cell_setting' value 'Monoclinic' changed to 'monoclinic'
according to '/home/saulius/struct/CIF-dictionaries/cif_core.dic'
dictionary named 'cif_core.dic' version 2.4.1 from 2010-06-29.

Automatic conversion script
Id: cif_fix_enum 1527 2010-12-29 10:47:43Z saulius 

The following automatic conversions were performed:

'_chemical_melting_point' value 'not measured' was changed to '?' -
the value is undefined or not given.

'_symmetry_cell_setting' value
'Monoclinic' changed to 'monoclinic' according to
/home/saulius/struct/CIF-dictionaries/cif_core.dic dictionary named
'cif_core.dic' version 2.4.1 from 2010-06-29.

Automatic conversion script
Id: cif_fix_values 1715 2011-07-08 13:25:40Z adriana 
;
_cod_original_sg_symbol_H-M 'P 21/n'
_cod_database_code 2015056
_cod_database_fobs_code 2015056

loop_
_symmetry_equiv_pos_as_xyz
'x, y, z'
'-x+1/2, y+1/2, -z+1/2'
'-x, -y, -z'
'x-1/2, -y-1/2, z-1/2'

loop_
_atom_site_label
_atom_site_fract_x
_atom_site_fract_y
_atom_site_fract_z
_atom_site_U_iso_or_equiv
_atom_site_adp_type
_atom_site_calc_flag
_atom_site_refinement_flags
_atom_site_occupancy
_atom_site_disorder_assembly
_atom_site_disorder_group
_atom_site_type_symbol
Nb1 -0.17207(2) 0.21651(3) 0.27665(2) 0.01009(9) Uani d . 1 . . Nb
Nb2 0.14196(2) 0.25446(3) 0.28676(2) 0.00937(9) Uani d . 1 . . Nb
F1 -0.12504(15) 0.12615(17) 0.42995(14) 0.0141(4) Uani d . 1 . . F
F2 -0.32349(15) 0.13283(19) 0.31959(15) 0.0178(4) Uani d . 1 . . F
F3 -0.20968(17) 0.36420(18) 0.36999(16) 0.0194(4) Uani d . 1 . . F
F4 -0.12574(16) 0.04264(17) 0.22446(15) 0.0164(4) Uani d . 1 . . F
F5 0.17347(16) 0.43056(18) 0.22768(15) 0.0163(4) Uani d . 1 . . F
F6 0.11837(15) 0.36782(17) 0.43726(15) 0.0145(4) Uani d . 1 . . F
F7 0.12141(15) 0.10116(17) 0.38028(15) 0.0165(4) Uani d . 1 . . F
F8 0.30005(15) 0.25464(17) 0.35584(15) 0.0148(4) Uani d . 1 . . F
O1 -0.23627(19) 0.2669(2) 0.14641(19) 0.0150(5) Uani d . 1 . . O
O2 0.16808(19) 0.1754(2) 0.16245(19) 0.0178(5) Uani d . 1 . . O
O3 -0.02119(18) 0.2823(2) 0.26320(19) 0.0138(5) Uani d . 1 . . O
C1 0.4741(3) 0.3018(3) 0.1796(3) 0.0154(7) Uani d . 1 . . C
H1 0.4060 0.3557 0.1933 0.018 Uiso calc R 1 . . H
H2 0.5210 0.2948 0.2510 0.018 Uiso calc R 1 . . H
C2 0.4361(3) 0.1666(3) 0.1420(3) 0.0145(6) Uani d . 1 . . C
H3 0.3820 0.1315 0.1951 0.017 Uiso calc R 1 . . H
H4 0.3949 0.1730 0.0675 0.017 Uiso calc R 1 . . H
C3 0.4614(3) 0.4421(3) 0.4861(3) 0.0140(6) Uani d . 1 . . C
H5 0.4738 0.4107 0.4095 0.017 Uiso calc R 1 . . H
H6 0.4800 0.3695 0.5391 0.017 Uiso calc R 1 . . H
C4 0.4621(3) 0.0600(3) 0.5047(3) 0.0150(7) Uani d . 1 . . C
H7 0.4785 0.1024 0.5784 0.018 Uiso calc R 1 . . H
H8 0.4789 0.1240 0.4457 0.018 Uiso calc R 1 . . H
N1 0.5417(2) 0.3679(3) 0.0954(2) 0.0138(5) Uani d . 1 . . N
H9 0.5639 0.4485 0.1212 0.021 Uiso calc R 1 . . H
H10 0.4981 0.3770 0.0303 0.021 Uiso calc R 1 . . H
H11 0.6046 0.3190 0.0829 0.021 Uiso calc R 1 . . H
N2 0.5341(2) 0.0736(2) 0.1353(2) 0.0125(5) Uani d . 1 . . N
H12 0.5075 -0.0061 0.1116 0.019 Uiso calc R 1 . . H
H13 0.5707 0.0652 0.2042 0.019 Uiso calc R 1 . . H
H14 0.5838 0.1050 0.0862 0.019 Uiso calc R 1 . . H
N3 0.3404(2) 0.4813(3) 0.4936(2) 0.0124(5) Uani d . 1 . . N
H15 0.2942 0.4114 0.4769 0.019 Uiso calc R 1 . . H
H16 0.3234 0.5474 0.4442 0.019 Uiso calc R 1 . . H
H17 0.3292 0.5093 0.5643 0.019 Uiso calc R 1 . . H
N4 0.3392(2) 0.0214(3) 0.4926(2) 0.0152(6) Uani d . 1 . . N
H18 0.2946 0.0938 0.4984 0.023 Uiso calc R 1 . . H
H19 0.3238 -0.0367 0.5475 0.023 Uiso calc R 1 . . H
H20 0.3242 -0.0166 0.4245 0.023 Uiso calc R 1 . . H

loop_
_atom_site_aniso_label
_atom_site_aniso_U_11
_atom_site_aniso_U_22
_atom_site_aniso_U_33
_atom_site_aniso_U_12
_atom_site_aniso_U_13
_atom_site_aniso_U_23
Nb1 0.00884(15) 0.01156(14) 0.00975(15) 0.00028(10) -0.00053(10) 0.00018(10)
Nb2 0.00891(15) 0.01045(14) 0.00870(15) 0.00046(10) 0.00011(10) -0.00057(10)
F1 0.0151(9) 0.0175(9) 0.0094(9) 0.0009(7) -0.0029(7) 0.0007(7)
F2 0.0122(9) 0.0276(10) 0.0133(9) -0.0051(8) -0.0015(7) 0.0038(8)
F3 0.0225(10) 0.0177(9) 0.0183(10) 0.0070(8) 0.0031(8) -0.0034(8)
F4 0.0222(10) 0.0142(9) 0.0126(9) 0.0008(7) -0.0013(8) -0.0021(7)
F5 0.0181(10) 0.0157(9) 0.0153(10) -0.0035(7) 0.0019(8) 0.0021(7)
F6 0.0161(10) 0.0169(9) 0.0106(9) 0.0026(7) 0.0016(7) -0.0024(7)
F7 0.0157(10) 0.0149(9) 0.0191(10) 0.0017(7) 0.0024(8) 0.0041(7)
F8 0.0115(9) 0.0186(9) 0.0141(10) 0.0009(7) -0.0008(7) -0.0007(7)
O1 0.0110(11) 0.0200(11) 0.0138(12) 0.0014(9) -0.0010(9) 0.0031(9)
O2 0.0151(12) 0.0238(12) 0.0145(12) 0.0017(9) 0.0005(9) -0.0069(9)
O3 0.0096(11) 0.0169(11) 0.0149(12) -0.0005(8) 0.0019(9) 0.0013(9)
C1 0.0170(16) 0.0160(15) 0.0136(16) 0.0009(13) 0.0048(13) 0.0006(13)
C2 0.0095(15) 0.0172(16) 0.0171(17) -0.0010(12) 0.0039(12) 0.0016(13)
C3 0.0116(16) 0.0138(15) 0.0167(16) -0.0004(13) 0.0017(13) -0.0016(12)
C4 0.0146(16) 0.0174(16) 0.0129(16) 0.0007(13) -0.0006(12) 0.0001(12)
N1 0.0132(13) 0.0138(13) 0.0140(14) 0.0004(10) -0.0017(11) 0.0009(10)
N2 0.0145(14) 0.0128(12) 0.0103(13) -0.0016(10) 0.0015(10) 0.0000(10)
N3 0.0120(14) 0.0147(13) 0.0104(13) -0.0011(10) -0.0007(10) 0.0006(10)
N4 0.0136(14) 0.0195(14) 0.0127(14) 0.0023(11) 0.0016(11) 0.0031(11)

loop_
_atom_type_symbol
_atom_type_description
_atom_type_scat_dispersion_real
_atom_type_scat_dispersion_imag
_atom_type_scat_source
C C 0.0033 0.0016 'International Tables Vol C Tables 4.2.6.8 and 6.1.1.4'
H H 0.0000 0.0000 'International Tables Vol C Tables 4.2.6.8 and 6.1.1.4'
N N 0.0061 0.0033 'International Tables Vol C Tables 4.2.6.8 and 6.1.1.4'
O O 0.0106 0.0060 'International Tables Vol C Tables 4.2.6.8 and 6.1.1.4'
F F 0.0171 0.0103 'International Tables Vol C Tables 4.2.6.8 and 6.1.1.4'
Nb Nb -2.0727 0.6215 'International Tables Vol C Tables 4.2.6.8 and 6.1.1.4'

loop_
_geom_angle_atom_site_label_1
_geom_angle_atom_site_label_2
_geom_angle_atom_site_label_3
_geom_angle_site_symmetry_1
_geom_angle_site_symmetry_3
_geom_angle
O1 Nb1 O3 . . 99.84(10)
O1 Nb1 F3 . . 100.55(9)
O3 Nb1 F3 . . 91.08(9)
O1 Nb1 F4 . . 95.32(9)
O3 Nb1 F4 . . 90.90(9)
F3 Nb1 F4 . . 163.42(8)
O1 Nb1 F2 . . 90.77(9)
O3 Nb1 F2 . . 169.39(9)
F3 Nb1 F2 . . 87.10(8)
F4 Nb1 F2 . . 87.93(8)
O1 Nb1 F1 . . 167.34(9)
O3 Nb1 F1 . . 91.86(8)
F3 Nb1 F1 . . 83.92(8)
F4 Nb1 F1 . . 79.56(7)
F2 Nb1 F1 . . 77.56(7)
O2 Nb2 O3 . . 99.58(10)
O2 Nb2 F7 . . 98.88(10)
O3 Nb2 F7 . . 92.67(8)
O2 Nb2 F5 . . 93.96(10)
O3 Nb2 F5 . . 91.06(8)
F7 Nb2 F5 . . 165.84(8)
O2 Nb2 F8 . . 98.62(9)
O3 Nb2 F8 . . 161.80(9)
F7 Nb2 F8 . . 84.57(8)
F5 Nb2 F8 . . 87.62(7)
O2 Nb2 F6 . . 174.89(9)
O3 Nb2 F6 . . 82.48(8)
F7 Nb2 F6 . . 85.65(7)
F5 Nb2 F6 . . 81.30(7)
F8 Nb2 F6 . . 79.37(7)
Nb1 O3 Nb2 . . 148.01(12)
N1 C1 C2 . . 111.9(3)
N1 C1 H1 . . 109.2
C2 C1 H1 . . 109.2
N1 C1 H2 . . 109.2
C2 C1 H2 . . 109.2
H1 C1 H2 . . 107.9
N2 C2 C1 . . 112.4(3)
N2 C2 H3 . . 109.1
C1 C2 H3 . . 109.1
N2 C2 H4 . . 109.1
C1 C2 H4 . . 109.1
H3 C2 H4 . . 107.8
N3 C3 C3 . 3_666 109.7(3)
N3 C3 H5 . . 109.7
C3 C3 H5 3_666 . 109.7
N3 C3 H6 . . 109.7
C3 C3 H6 3_666 . 109.7
H5 C3 H6 . . 108.2
N4 C4 C4 . 3_656 110.1(3)
N4 C4 H7 . . 109.6
C4 C4 H7 3_656 . 109.6
N4 C4 H8 . . 109.6
C4 C4 H8 3_656 . 109.6
H7 C4 H8 . . 108.1
C1 N1 H9 . . 109.5
C1 N1 H10 . . 109.5
H9 N1 H10 . . 109.5
C1 N1 H11 . . 109.5
H9 N1 H11 . . 109.5
H10 N1 H11 . . 109.5
C2 N2 H12 . . 109.5
C2 N2 H13 . . 109.5
H12 N2 H13 . . 109.5
C2 N2 H14 . . 109.5
H12 N2 H14 . . 109.5
H13 N2 H14 . . 109.5
C3 N3 H15 . . 109.5
C3 N3 H16 . . 109.5
H15 N3 H16 . . 109.5
C3 N3 H17 . . 109.5
H15 N3 H17 . . 109.5
H16 N3 H17 . . 109.5
C4 N4 H18 . . 109.5
C4 N4 H19 . . 109.5
H18 N4 H19 . . 109.5
C4 N4 H20 . . 109.5
H18 N4 H20 . . 109.5
H19 N4 H20 . . 109.5

loop_
_geom_bond_atom_site_label_1
_geom_bond_atom_site_label_2
_geom_bond_site_symmetry_2
_geom_bond_distance
_geom_bond_publ_flag
Nb1 O1 . 1.766(2) ?
Nb1 O3 . 1.906(2) ?
Nb1 F3 . 1.9417(18) ?
Nb1 F4 . 1.9671(18) ?
Nb1 F2 . 2.0609(18) ?
Nb1 F1 . 2.0975(17) ?
Nb2 O2 . 1.736(2) ?
Nb2 O3 . 1.936(2) ?
Nb2 F7 . 1.9462(18) ?
Nb2 F5 . 1.9731(18) ?
Nb2 F8 . 1.9821(18) ?
Nb2 F6 . 2.1723(18) ?
C1 N1 . 1.481(4) ?
C1 C2 . 1.510(4) ?
C1 H1 . 0.9900 ?
C1 H2 . 0.9900 ?
C2 N2 . 1.495(4) ?
C2 H3 . 0.9900 ?
C2 H4 . 0.9900 ?
C3 N3 . 1.481(4) ?
C3 C3 3_666 1.513(6) ?
C3 H5 . 0.9900 ?
C3 H6 . 0.9900 ?
C4 N4 . 1.491(4) ?
C4 C4 3_656 1.520(6) ?
C4 H7 . 0.9900 ?
C4 H8 . 0.9900 ?
N1 H9 . 0.9100 ?
N1 H10 . 0.9100 ?
N1 H11 . 0.9100 ?
N2 H12 . 0.9100 ?
N2 H13 . 0.9100 ?
N2 H14 . 0.9100 ?
N3 H15 . 0.9100 ?
N3 H16 . 0.9100 ?
N3 H17 . 0.9100 ?
N4 H18 . 0.9100 ?
N4 H19 . 0.9100 ?
N4 H20 . 0.9100 ?

loop_
_geom_hbond_atom_site_label_D
_geom_hbond_atom_site_label_H
_geom_hbond_atom_site_label_A
_geom_hbond_site_symmetry_A
_geom_hbond_distance_DH
_geom_hbond_distance_HA
_geom_hbond_distance_DA
_geom_hbond_angle_DHA
_geom_hbond_publ_flag
N1 H9 F1 2 0.91 2.05 2.831(3) 142 yes
N1 H10 F1 4_665 0.91 1.82 2.697(3) 161 yes
N1 H9 F4 2 0.91 2.17 2.922(3) 140 yes
N1 H11 O1 1_655 0.91 2.04 2.830(3) 144 yes
N1 H11 F6 4_665 0.91 2.59 3.221(3) 127 no
N2 H12 F6 2_545 0.91 2.02 2.857(3) 153 yes
N2 H12 O3 2_545 0.91 2.63 3.216(3) 123 no
N2 H13 F2 1_655 0.91 1.93 2.752(3) 150 yes
N2 H14 F6 4_665 0.91 1.87 2.690(3) 148 yes
N3 H15 F6 . 0.91 2.13 2.889(3) 140 yes
N3 H15 F8 . 0.91 2.16 2.862(3) 133 yes
N3 H16 O2 2 0.91 1.83 2.719(3) 164 yes
N3 H17 F4 4_666 0.91 2.03 2.779(3) 139 yes
N3 H17 F3 3_566 0.91 2.09 2.792(3) 133 yes
N4 H18 O1 4_666 0.91 2.32 3.005(4) 132 yes
N4 H18 F8 . 0.91 2.37 2.909(3) 118 yes
N4 H18 F7 . 0.91 2.40 2.927(3) 117 yes
N4 H19 F2 3_556 0.91 1.87 2.759(3) 165 yes
N4 H19 F1 3_556 0.91 2.53 3.113(3) 122 yes
N4 H20 F5 2_545 0.91 1.90 2.791(3) 165 yes
